data_2017689
loop_
_publ_author_name
'Wu, Yan'
'Hou, Gui-Ge'
'Ma, Jian-Ping'
'Dong, Yu-Bin'

_publ_section_title
;
 A novel 18-membered metallocycle in
 {2,5-bis[3-(1<i>H</i>-1,3-imidazol-1-ylmethyl)phenyl]-1,3,4-oxadiazole}dichloridocobalt(II)
;
_journal_coeditor_code SQ3243
_journal_issue 6
_journal_name_full 'Acta Crystallographica Section C'
_journal_page_first m163
_journal_page_last m165
_journal_paper_doi 10.1107/S0108270110016689
_journal_volume 66
_journal_year 2010
_chemical_formula_iupac '[Co Cl2 (C22 H18 N6 O)]'
_chemical_formula_moiety 'C22 H18 Cl2 Co N6 O'
_chemical_formula_sum 'C22 H18 Cl2 Co N6 O'
_chemical_formula_weight 512.25
_chemical_name_systematic
;
dichlorido{2,5-bis[3-(1<i>H</i>-1,3-imidazol-1-ylmethyl)phenyl]-1,3,4-\
oxadiazole}cobalt(II)
;
_space_group_IT_number 2
_symmetry_cell_setting triclinic
_symmetry_space_group_name_Hall '-P 1'
_symmetry_space_group_name_H-M 'P -1'
_atom_sites_solution_hydrogens geom
_atom_sites_solution_primary direct
_atom_sites_solution_secondary difmap
_cell_angle_alpha 74.376(6)
_cell_angle_beta 79.570(7)
_cell_angle_gamma 87.592(7)
_cell_formula_units_Z 2
_cell_length_a 7.313(3)
_cell_length_b 11.056(5)
_cell_length_c 14.572(7)
_cell_measurement_reflns_used 1372
_cell_measurement_temperature 173(2)
_cell_measurement_theta_max 23.434
_cell_measurement_theta_min 2.708
_cell_volume 1115.9(9)
_computing_cell_refinement 'SMART (Bruker, 2003)'
_computing_data_collection 'SMART (Bruker, 2003)'
_computing_data_reduction 'SAINT (Bruker, 2003)'
_computing_molecular_graphics 'SHELXTL (Sheldrick, 2008)'
_computing_publication_material 'SHELXTL (Sheldrick, 2008)'
_computing_structure_refinement 'SHELXL97 (Sheldrick, 2008)'
_computing_structure_solution 'SHELXS97 (Sheldrick, 2008)'
_diffrn_ambient_temperature 173(2)
_diffrn_measured_fraction_theta_full 0.978
_diffrn_measured_fraction_theta_max 0.978
_diffrn_measurement_device_type 'Bruker SMART CCD area-detector'
_diffrn_measurement_method '\f and \w'
_diffrn_radiation_monochromator graphite
_diffrn_radiation_source 'fine-focus sealed tube'
_diffrn_radiation_type MoK\a
_diffrn_radiation_wavelength 0.71073
_diffrn_reflns_av_R_equivalents 0.0413
_diffrn_reflns_av_sigmaI/netI 0.0970
_diffrn_reflns_limit_h_max 8
_diffrn_reflns_limit_h_min -7
_diffrn_reflns_limit_k_max 12
_diffrn_reflns_limit_k_min -13
_diffrn_reflns_limit_l_max 17
_diffrn_reflns_limit_l_min -17
_diffrn_reflns_number 5791
_diffrn_reflns_theta_full 25.50
_diffrn_reflns_theta_max 25.50
_diffrn_reflns_theta_min 1.91
_exptl_absorpt_coefficient_mu 1.036
_exptl_absorpt_correction_T_max 0.9500
_exptl_absorpt_correction_T_min 0.6528
_exptl_absorpt_correction_type multi-scan
_exptl_absorpt_process_details 'SADABS (Bruker, 2003)'
_exptl_crystal_colour blue
_exptl_crystal_density_diffrn 1.525
_exptl_crystal_density_method 'not measured'
_exptl_crystal_description plate
_exptl_crystal_F_000 522
_exptl_crystal_size_max 0.45
_exptl_crystal_size_mid 0.15
_exptl_crystal_size_min 0.05
_refine_diff_density_max 0.781
_refine_diff_density_min -0.535
_refine_ls_extinction_method none
_refine_ls_goodness_of_fit_ref 1.004
_refine_ls_hydrogen_treatment constr
_refine_ls_matrix_type full
_refine_ls_number_parameters 289
_refine_ls_number_reflns 4068
_refine_ls_number_restraints 0
_refine_ls_restrained_S_all 1.004
_refine_ls_R_factor_all 0.0882
_refine_ls_R_factor_gt 0.0619
_refine_ls_shift/su_max 0.001
_refine_ls_shift/su_mean 0.000
_refine_ls_structure_factor_coef Fsqd
_refine_ls_weighting_details 'calc w = 1/[\s^2^(Fo^2^)+(0.0637P)^2^+0.0000P] where P=(Fo^2^+2Fc^2^)/3'
_refine_ls_weighting_scheme calc
_refine_ls_wR_factor_gt 0.1328
_refine_ls_wR_factor_ref 0.1459
_reflns_number_gt 2984
_reflns_number_total 4068
_reflns_threshold_expression I>2\s(I)
_cod_data_source_file sq3243.cif
_cod_data_source_block I
_cod_original_sg_symbol_Hall -p1
_cod_database_code 2017689
_cod_database_fobs_code 2017689

loop_
_symmetry_equiv_pos_as_xyz
'x, y, z'
'-x, -y, -z'

loop_
_atom_site_type_symbol
_atom_site_label
_atom_site_fract_x
_atom_site_fract_y
_atom_site_fract_z
_atom_site_U_iso_or_equiv
_atom_site_adp_type
_atom_site_calc_flag
_atom_site_refinement_flags
_atom_site_occupancy
_atom_site_disorder_assembly
_atom_site_disorder_group
C C1 0.3232(7) 0.9687(4) 0.3880(3) 0.0277(11) Uani d . 1 . .
H H1 0.4307 1.0132 0.3491 0.033 Uiso calc R 1 . .
C C2 0.3064(7) 0.9054(4) 0.4824(3) 0.0271(11) Uani d . 1 . .
H H2 0.3986 0.8974 0.5220 0.033 Uiso calc R 1 . .
C C3 0.0463(7) 0.8888(4) 0.4324(3) 0.0218(10) Uani d . 1 . .
H H3 -0.0772 0.8661 0.4318 0.026 Uiso calc R 1 . .
C C4 0.0497(7) 0.7773(4) 0.6059(3) 0.0264(11) Uani d . 1 . .
H H4A -0.0843 0.7967 0.6193 0.032 Uiso calc R 1 . .
H H4B 0.1093 0.8000 0.6549 0.032 Uiso calc R 1 . .
C C5 0.0714(6) 0.6359(4) 0.6173(3) 0.0207(10) Uani d . 1 . .
C C6 -0.0184(7) 0.5560(4) 0.7026(3) 0.0260(11) Uani d . 1 . .
H H6 -0.0915 0.5898 0.7505 0.031 Uiso calc R 1 . .
C C7 -0.0019(7) 0.4273(4) 0.7183(3) 0.0274(11) Uani d . 1 . .
H H7 -0.0639 0.3732 0.7770 0.033 Uiso calc R 1 . .
C C8 0.1039(7) 0.3770(4) 0.6492(3) 0.0265(11) Uani d . 1 . .
H H8 0.1163 0.2886 0.6605 0.032 Uiso calc R 1 . .
C C9 0.1923(6) 0.4571(4) 0.5630(3) 0.0224(10) Uani d . 1 . .
C C10 0.1757(6) 0.5871(4) 0.5475(3) 0.0213(10) Uani d . 1 . .
H H10 0.2366 0.6417 0.4887 0.026 Uiso calc R 1 . .
C C11 0.2958(6) 0.4041(4) 0.4881(3) 0.0219(10) Uani d . 1 . .
C C12 0.4522(6) 0.3999(4) 0.3501(3) 0.0241(10) Uani d . 1 . .
C C13 0.5552(6) 0.4504(4) 0.2529(3) 0.0246(10) Uani d . 1 . .
C C14 0.6415(7) 0.3689(4) 0.1997(3) 0.0320(12) Uani d . 1 . .
H H14 0.6305 0.2805 0.2261 0.038 Uiso calc R 1 . .
C C15 0.7419(8) 0.4184(4) 0.1091(3) 0.0370(13) Uani d . 1 . .
H H15 0.8025 0.3638 0.0730 0.044 Uiso calc R 1 . .
C C16 0.7563(7) 0.5474(4) 0.0695(3) 0.0329(12) Uani d . 1 . .
H H16 0.8245 0.5802 0.0061 0.039 Uiso calc R 1 . .
C C17 0.6725(6) 0.6286(4) 0.1214(3) 0.0242(10) Uani d . 1 . .
C C18 0.5714(7) 0.5792(4) 0.2136(3) 0.0255(10) Uani d . 1 . .
H H18 0.5129 0.6341 0.2500 0.031 Uiso calc R 1 . .
C C19 0.6926(7) 0.7696(4) 0.0812(3) 0.0288(11) Uani d . 1 . .
H H19A 0.7677 0.8028 0.1192 0.035 Uiso calc R 1 . .
H H19B 0.7590 0.7894 0.0133 0.035 Uiso calc R 1 . .
C C20 0.3877(8) 0.8363(4) 0.0237(3) 0.0336(12) Uani d . 1 . .
H H20 0.4061 0.8056 -0.0323 0.040 Uiso calc R 1 . .
C C21 0.2334(7) 0.8945(4) 0.0587(3) 0.0322(12) Uani d . 1 . .
H H21 0.1244 0.9123 0.0306 0.039 Uiso calc R 1 . .
C C22 0.4293(7) 0.8844(4) 0.1533(3) 0.0277(11) Uani d . 1 . .
H H22 0.4860 0.8935 0.2048 0.033 Uiso calc R 1 . .
Cl Cl1 0.2329(2) 1.22077(10) 0.16874(8) 0.0395(4) Uani d . 1 . .
Cl Cl2 -0.1948(2) 1.00762(14) 0.22185(11) 0.0486(4) Uani d . 1 . .
Co Co1 0.10971(9) 1.02726(5) 0.22118(4) 0.0239(2) Uani d . 1 . .
N N1 0.1589(5) 0.9580(3) 0.3574(2) 0.0218(8) Uani d . 1 . .
N N2 0.1308(5) 0.8550(3) 0.5100(2) 0.0223(9) Uani d . 1 . .
N N3 0.3212(6) 0.2870(3) 0.4897(3) 0.0271(9) Uani d . 1 . .
N N4 0.4237(5) 0.2846(3) 0.3990(3) 0.0254(9) Uani d . 1 . .
N N5 0.5104(6) 0.8308(3) 0.0848(3) 0.0256(9) Uani d . 1 . .
N N6 0.2607(6) 0.9232(3) 0.1406(3) 0.0269(9) Uani d . 1 . .
O O1 0.3778(4) 0.4815(2) 0.4024(2) 0.0237(7) Uani d . 1 . .

loop_
_atom_site_aniso_label
_atom_site_aniso_U_11
_atom_site_aniso_U_22
_atom_site_aniso_U_33
_atom_site_aniso_U_12
_atom_site_aniso_U_13
_atom_site_aniso_U_23
C1 0.024(3) 0.027(2) 0.030(3) -0.004(2) -0.003(2) -0.004(2)
C2 0.032(3) 0.021(2) 0.030(3) 0.004(2) -0.010(2) -0.0074(19)
C3 0.030(3) 0.015(2) 0.020(2) 0.003(2) -0.004(2) -0.0049(17)
C4 0.039(3) 0.019(2) 0.020(2) 0.004(2) -0.002(2) -0.0062(18)
C5 0.024(3) 0.019(2) 0.022(2) 0.0068(19) -0.0106(19) -0.0082(18)
C6 0.030(3) 0.025(2) 0.022(2) 0.006(2) -0.006(2) -0.0060(18)
C7 0.034(3) 0.027(2) 0.018(2) 0.003(2) -0.004(2) -0.0023(19)
C8 0.032(3) 0.019(2) 0.028(2) 0.001(2) -0.008(2) -0.0031(19)
C9 0.026(3) 0.021(2) 0.023(2) 0.005(2) -0.008(2) -0.0100(18)
C10 0.025(3) 0.020(2) 0.018(2) 0.002(2) -0.0070(19) -0.0016(17)
C11 0.022(3) 0.016(2) 0.028(2) -0.0010(19) -0.0058(19) -0.0057(18)
C12 0.023(3) 0.024(2) 0.027(2) 0.008(2) -0.005(2) -0.0110(19)
C13 0.023(3) 0.026(2) 0.026(2) 0.005(2) -0.005(2) -0.0087(19)
C14 0.035(3) 0.023(2) 0.040(3) 0.007(2) -0.006(2) -0.011(2)
C15 0.052(4) 0.033(3) 0.028(3) 0.006(3) 0.000(2) -0.016(2)
C16 0.036(3) 0.034(3) 0.025(2) 0.008(2) 0.003(2) -0.008(2)
C17 0.022(3) 0.028(2) 0.023(2) 0.009(2) -0.0041(19) -0.0090(19)
C18 0.023(3) 0.027(2) 0.027(2) 0.009(2) -0.004(2) -0.0107(19)
C19 0.026(3) 0.030(2) 0.029(2) 0.003(2) 0.000(2) -0.009(2)
C20 0.047(4) 0.029(3) 0.029(3) 0.011(2) -0.010(2) -0.014(2)
C21 0.039(3) 0.028(2) 0.033(3) 0.013(2) -0.014(2) -0.011(2)
C22 0.034(3) 0.025(2) 0.026(2) 0.006(2) -0.006(2) -0.0117(19)
Cl1 0.0612(9) 0.0237(6) 0.0272(6) -0.0001(6) 0.0089(6) -0.0067(5)
Cl2 0.0293(8) 0.0645(9) 0.0599(9) 0.0054(7) -0.0121(7) -0.0278(7)
Co1 0.0273(4) 0.0226(3) 0.0208(3) 0.0062(3) -0.0033(3) -0.0055(2)
N1 0.026(2) 0.0153(17) 0.0233(19) 0.0028(16) -0.0045(17) -0.0034(15)
N2 0.031(2) 0.0156(17) 0.0211(19) 0.0044(17) -0.0037(17) -0.0073(15)
N3 0.031(2) 0.024(2) 0.023(2) 0.0031(18) -0.0010(17) -0.0051(16)
N4 0.028(2) 0.0209(19) 0.026(2) 0.0076(17) -0.0038(17) -0.0059(16)
N5 0.032(2) 0.0201(18) 0.0219(19) 0.0043(17) 0.0014(17) -0.0065(15)
N6 0.033(3) 0.0216(19) 0.025(2) 0.0039(18) -0.0050(17) -0.0051(16)
O1 0.0307(19) 0.0183(15) 0.0211(15) 0.0037(14) -0.0037(14) -0.0048(12)

loop_
_atom_type_symbol
_atom_type_description
_atom_type_scat_dispersion_real
_atom_type_scat_dispersion_imag
_atom_type_scat_source
C C 0.0033 0.0016 'International Tables Vol C Tables 4.2.6.8 and 6.1.1.4'
H H 0.0000 0.0000 'International Tables Vol C Tables 4.2.6.8 and 6.1.1.4'
N N 0.0061 0.0033 'International Tables Vol C Tables 4.2.6.8 and 6.1.1.4'
O O 0.0106 0.0060 'International Tables Vol C Tables 4.2.6.8 and 6.1.1.4'
Cl Cl 0.1484 0.1585 'International Tables Vol C Tables 4.2.6.8 and 6.1.1.4'
Mn Mn 0.3368 0.7283 'International Tables Vol C Tables 4.2.6.8 and 6.1.1.4'

loop_
_geom_angle_atom_site_label_1
_geom_angle_atom_site_label_2
_geom_angle_atom_site_label_3
_geom_angle_site_symmetry_1
_geom_angle_site_symmetry_3
_geom_angle
_geom_angle_publ_flag
C2 C1 N1 . . 108.7(4) ?
C2 C1 H1 . . 125.6 ?
N1 C1 H1 . . 125.6 ?
C1 C2 N2 . . 106.7(4) ?
C1 C2 H2 . . 126.7 ?
N2 C2 H2 . . 126.7 ?
N1 C3 N2 . . 110.4(4) ?
N1 C3 H3 . . 124.8 ?
N2 C3 H3 . . 124.8 ?
N2 C4 C5 . . 113.9(3) ?
N2 C4 H4A . . 108.8 ?
C5 C4 H4A . . 108.8 ?
N2 C4 H4B . . 108.8 ?
C5 C4 H4B . . 108.8 ?
H4A C4 H4B . . 107.7 ?
C10 C5 C6 . . 119.9(4) ?
C10 C5 C4 . . 122.8(4) ?
C6 C5 C4 . . 117.3(4) ?
C7 C6 C5 . . 120.3(4) ?
C7 C6 H6 . . 119.9 ?
C5 C6 H6 . . 119.9 ?
C8 C7 C6 . . 120.5(4) ?
C8 C7 H7 . . 119.8 ?
C6 C7 H7 . . 119.8 ?
C7 C8 C9 . . 119.3(4) ?
C7 C8 H8 . . 120.3 ?
C9 C8 H8 . . 120.3 ?
C8 C9 C10 . . 120.0(4) ?
C8 C9 C11 . . 119.4(4) ?
C10 C9 C11 . . 120.6(4) ?
C5 C10 C9 . . 120.0(4) ?
C5 C10 H10 . . 120.0 ?
C9 C10 H10 . . 120.0 ?
N3 C11 O1 . . 111.7(4) ?
N3 C11 C9 . . 128.5(4) ?
O1 C11 C9 . . 119.8(3) ?
N4 C12 O1 . . 112.0(4) ?
N4 C12 C13 . . 129.2(4) ?
O1 C12 C13 . . 118.8(3) ?
C18 C13 C14 . . 120.0(4) ?
C18 C13 C12 . . 120.0(4) ?
C14 C13 C12 . . 119.9(4) ?
C15 C14 C13 . . 119.1(4) ?
C15 C14 H14 . . 120.5 ?
C13 C14 H14 . . 120.5 ?
C14 C15 C16 . . 120.8(4) ?
C14 C15 H15 . . 119.6 ?
C16 C15 H15 . . 119.6 ?
C17 C16 C15 . . 120.7(4) ?
C17 C16 H16 . . 119.7 ?
C15 C16 H16 . . 119.7 ?
C16 C17 C18 . . 119.0(4) ?
C16 C17 C19 . . 121.5(4) ?
C18 C17 C19 . . 119.5(4) ?
C13 C18 C17 . . 120.5(4) ?
C13 C18 H18 . . 119.7 ?
C17 C18 H18 . . 119.7 ?
N5 C19 C17 . . 111.2(4) ?
N5 C19 H19A . . 109.4 ?
C17 C19 H19A . . 109.4 ?
N5 C19 H19B . . 109.4 ?
C17 C19 H19B . . 109.4 ?
H19A C19 H19B . . 108.0 ?
C21 C20 N5 . . 106.4(4) ?
C21 C20 H20 . . 126.8 ?
N5 C20 H20 . . 126.8 ?
C20 C21 N6 . . 108.9(5) ?
C20 C21 H21 . . 125.5 ?
N6 C21 H21 . . 125.5 ?
N6 C22 N5 . . 111.5(4) ?
N6 C22 H22 . . 124.2 ?
N5 C22 H22 . . 124.2 ?
N1 Co1 N6 . . 106.49(15) yes
N1 Co1 Cl1 . . 106.12(11) ?
N6 Co1 Cl1 . . 106.71(12) ?
N1 Co1 Cl2 . . 108.87(12) ?
N6 Co1 Cl2 . . 110.45(12) ?
Cl1 Co1 Cl2 . . 117.60(6) yes
C3 N1 C1 . . 106.7(4) ?
C3 N1 Co1 . . 127.4(3) ?
C1 N1 Co1 . . 125.8(3) ?
C3 N2 C2 . . 107.5(4) ?
C3 N2 C4 . . 126.0(4) ?
C2 N2 C4 . . 126.5(4) ?
C11 N3 N4 . . 106.7(3) ?
C12 N4 N3 . . 106.4(3) ?
C22 N5 C20 . . 107.2(4) ?
C22 N5 C19 . . 125.6(4) ?
C20 N5 C19 . . 127.1(4) ?
C22 N6 C21 . . 106.0(4) ?
C22 N6 Co1 . . 122.1(3) ?
C21 N6 Co1 . . 131.2(3) ?
C11 O1 C12 . . 103.2(3) ?

loop_
_geom_bond_atom_site_label_1
_geom_bond_atom_site_label_2
_geom_bond_site_symmetry_2
_geom_bond_distance
_geom_bond_publ_flag
C1 C2 . 1.352(6) ?
C1 N1 . 1.375(6) ?
C1 H1 . 0.9500 ?
C2 N2 . 1.369(6) ?
C2 H2 . 0.9500 ?
C3 N1 . 1.318(5) ?
C3 N2 . 1.344(5) ?
C3 H3 . 0.9500 ?
C4 N2 . 1.462(5) ?
C4 C5 . 1.532(6) ?
C4 H4A . 0.9900 ?
C4 H4B . 0.9900 ?
C5 C10 . 1.374(6) ?
C5 C6 . 1.385(6) ?
C6 C7 . 1.383(6) ?
C6 H6 . 0.9500 ?
C7 C8 . 1.380(6) ?
C7 H7 . 0.9500 ?
C8 C9 . 1.392(6) ?
C8 H8 . 0.9500 ?
C9 C10 . 1.397(6) ?
C9 C11 . 1.454(6) ?
C10 H10 . 0.9500 ?
C11 N3 . 1.295(5) ?
C11 O1 . 1.360(5) ?
C12 N4 . 1.287(5) ?
C12 O1 . 1.368(5) ?
C12 C13 . 1.452(6) ?
C13 C18 . 1.385(6) ?
C13 C14 . 1.401(6) ?
C14 C15 . 1.369(7) ?
C14 H14 . 0.9500 ?
C15 C16 . 1.388(6) ?
C15 H15 . 0.9500 ?
C16 C17 . 1.380(6) ?
C16 H16 . 0.9500 ?
C17 C18 . 1.389(6) ?
C17 C19 . 1.514(6) ?
C18 H18 . 0.9500 ?
C19 N5 . 1.467(6) ?
C19 H19A . 0.9900 ?
C19 H19B . 0.9900 ?
C20 C21 . 1.362(7) ?
C20 N5 . 1.363(6) ?
C20 H20 . 0.9500 ?
C21 N6 . 1.365(6) ?
C21 H21 . 0.9500 ?
C22 N6 . 1.316(6) ?
C22 N5 . 1.332(6) ?
C22 H22 . 0.9500 ?
Cl1 Co1 . 2.2370(16) yes
Cl2 Co1 . 2.2447(19) yes
Co1 N1 . 2.018(4) yes
Co1 N6 . 2.018(4) yes
N3 N4 . 1.403(5) ?

loop_
_geom_hbond_atom_site_label_D
_geom_hbond_atom_site_label_H
_geom_hbond_atom_site_label_A
_geom_hbond_site_symmetry_A
_geom_hbond_distance_DH
_geom_hbond_distance_HA
_geom_hbond_distance_DA
_geom_hbond_angle_DHA
C18 H18 O1 . 0.95 2.47 2.803(5) 100.7
C10 H10 N2 . 0.95 2.53 2.880(5) 101.8
C10 H10 O1 . 0.95 2.52 2.841(5) 99.7
C2 H2 N4 2_666 0.95 2.48 3.198(6) 132.5
C2 H2 N3 2_666 0.95 2.84 3.399(6) 118.2
C22 H22 Cl2 1_655 0.95 2.78 3.529(5) 136.4
C6 H6 Cl1 2_576 0.95 2.75 3.629(5) 154.8
C19 H19B Cl1 2_675 0.99 2.68 3.557(5) 148.4

loop_
_geom_torsion_atom_site_label_1
_geom_torsion_atom_site_label_2
_geom_torsion_atom_site_label_3
_geom_torsion_atom_site_label_4
_geom_torsion_site_symmetry_1
_geom_torsion_site_symmetry_2
_geom_torsion_site_symmetry_3
_geom_torsion_site_symmetry_4
_geom_torsion
_geom_torsion_publ_flag
N1 C1 C2 N2 . . . . 0.2(5) ?
N2 C4 C5 C10 . . . . 7.1(6) ?
N2 C4 C5 C6 . . . . -173.5(4) ?
C10 C5 C6 C7 . . . . 0.6(7) ?
C4 C5 C6 C7 . . . . -178.8(4) ?
C5 C6 C7 C8 . . . . 0.0(7) ?
C6 C7 C8 C9 . . . . -0.8(7) ?
C7 C8 C9 C10 . . . . 1.0(7) ?
C7 C8 C9 C11 . . . . -176.8(4) ?
C6 C5 C10 C9 . . . . -0.5(7) ?
C4 C5 C10 C9 . . . . 179.0(4) ?
C8 C9 C10 C5 . . . . -0.3(7) ?
C11 C9 C10 C5 . . . . 177.4(4) ?
C8 C9 C11 N3 . . . . -0.7(7) ?
C10 C9 C11 N3 . . . . -178.4(4) ?
C8 C9 C11 O1 . . . . 178.0(4) ?
C10 C9 C11 O1 . . . . 0.2(7) ?
N4 C12 C13 C18 . . . . -179.1(5) ?
O1 C12 C13 C18 . . . . -2.2(6) ?
N4 C12 C13 C14 . . . . -0.5(8) ?
O1 C12 C13 C14 . . . . 176.5(4) ?
C18 C13 C14 C15 . . . . 0.3(7) ?
C12 C13 C14 C15 . . . . -178.4(5) ?
C13 C14 C15 C16 . . . . -1.0(8) ?
C14 C15 C16 C17 . . . . 1.2(8) ?
C15 C16 C17 C18 . . . . -0.8(8) ?
C15 C16 C17 C19 . . . . 177.6(5) ?
C14 C13 C18 C17 . . . . 0.2(7) ?
C12 C13 C18 C17 . . . . 178.8(4) ?
C16 C17 C18 C13 . . . . 0.1(7) ?
C19 C17 C18 C13 . . . . -178.3(4) ?
C16 C17 C19 N5 . . . . 127.3(5) ?
C18 C17 C19 N5 . . . . -54.4(6) ?
N5 C20 C21 N6 . . . . -0.5(5) ?
N2 C3 N1 C1 . . . . 0.2(5) ?
N2 C3 N1 Co1 . . . . 176.9(3) ?
C2 C1 N1 C3 . . . . -0.3(5) ?
C2 C1 N1 Co1 . . . . -177.0(3) ?
N6 Co1 N1 C3 . . . . -105.9(4) ?
Cl1 Co1 N1 C3 . . . . 140.7(3) ?
Cl2 Co1 N1 C3 . . . . 13.2(4) ?
N6 Co1 N1 C1 . . . . 70.1(4) ?
Cl1 Co1 N1 C1 . . . . -43.3(4) ?
Cl2 Co1 N1 C1 . . . . -170.8(3) ?
N1 C3 N2 C2 . . . . -0.1(5) ?
N1 C3 N2 C4 . . . . -179.5(4) ?
C1 C2 N2 C3 . . . . -0.1(5) ?
C1 C2 N2 C4 . . . . 179.3(4) ?
C5 C4 N2 C3 . . . . 86.0(5) ?
C5 C4 N2 C2 . . . . -93.3(5) ?
O1 C11 N3 N4 . . . . -1.2(5) ?
C9 C11 N3 N4 . . . . 177.6(4) ?
O1 C12 N4 N3 . . . . 1.0(5) ?
C13 C12 N4 N3 . . . . 178.1(4) ?
C11 N3 N4 C12 . . . . 0.1(5) ?
N6 C22 N5 C20 . . . . 0.6(5) ?
N6 C22 N5 C19 . . . . -175.4(4) ?
C21 C20 N5 C22 . . . . 0.0(5) ?
C21 C20 N5 C19 . . . . 175.9(4) ?
C17 C19 N5 C22 . . . . 97.8(5) ?
C17 C19 N5 C20 . . . . -77.4(5) ?
N5 C22 N6 C21 . . . . -0.9(5) ?
N5 C22 N6 Co1 . . . . -172.4(3) ?
C20 C21 N6 C22 . . . . 0.9(5) ?
C20 C21 N6 Co1 . . . . 171.3(3) ?
N1 Co1 N6 C22 . . . . -38.8(4) ?
Cl1 Co1 N6 C22 . . . . 74.2(4) ?
Cl2 Co1 N6 C22 . . . . -156.9(3) ?
N1 Co1 N6 C21 . . . . 152.1(4) ?
Cl1 Co1 N6 C21 . . . . -94.9(4) ?
Cl2 Co1 N6 C21 . . . . 34.0(4) ?
N3 C11 O1 C12 . . . . 1.7(5) ?
C9 C11 O1 C12 . . . . -177.2(4) ?
N4 C12 O1 C11 . . . . -1.6(5) ?
C13 C12 O1 C11 . . . . -179.1(4) ?
